data_4311835
loop_
_publ_author_name
'Carla Slebodnick'
'Jing Zhao'
'Ross Angel'
'Brian E. Hanson'
'Yang Song'
'Zhenxian Liu'
'Russell J. Hemley'

_publ_contact_author_address
;
Department Of Chemistry, Virginia Tech, Blacksburg, VA 24061
;
_publ_contact_author_email hanson@vt.edu
_publ_contact_author_fax '540 231-3255'
_publ_contact_author_name 'Brian E. Hanson'
_publ_contact_author_phone '540 231 7206'
_publ_section_title
;
 High Pressure Study of Ru3(CO)12 by X-ray Diffraction, Raman, and
 Infrared Spectroscopy
;
_journal_name_full 'Inorganic Chemistry'
_journal_page_first 5245
_journal_page_last 5252
_journal_paper_doi 10.1021/ic049617y
_journal_volume 43
_journal_year 2004
_chemical_formula_moiety 'C12 O12 Ru3'
_chemical_formula_sum 'C12 O12 Ru3'
_chemical_formula_weight 639.33
_chemical_name_common 'triruthenium dodecacarbonyl'
_chemical_name_systematic 'triruthenium dodecacarbonyl'
_space_group_IT_number 14
_symmetry_cell_setting monoclinic
_symmetry_Int_Tables_number 14
_symmetry_space_group_name_Hall '-P 2yn'
_symmetry_space_group_name_H-M 'P 1 21/n 1'
_atom_sites_solution_hydrogens geom
_atom_sites_solution_primary direct
_atom_sites_solution_secondary difmap
_audit_creation_method SHELXL-97
_cell_angle_alpha 90.00
_cell_angle_beta 100.61(3)
_cell_angle_gamma 90.00
_cell_formula_units_Z 4
_cell_length_a 8.0796(16)
_cell_length_b 14.794(3)
_cell_length_c 14.542(3)
_cell_measurement_pressure 100
_cell_measurement_reflns_used 3341
_cell_measurement_temperature 293(2)
_cell_measurement_theta_max 22.54
_cell_measurement_theta_min 2.70
_cell_volume 1708.5(6)
_computing_cell_refinement 'Crysalis (Oxford Diffraction)'
_computing_data_collection 'Crysalis (Oxford Diffraction)'
_computing_data_reduction
;
 WinIntergrStp 3.3 (Angel, J. Appl. Cryst. 2003)
;
_computing_molecular_graphics 'Bruker SHELXTL'
_computing_publication_material
;
 Bruker SHELXTL (Sheldrick, 2001) and PLATON (Spek, A. L., J Appl. 
 Cryst., 2003)
;
_computing_structure_refinement 'SHELXL-97 (Sheldrick, 1997)'
_computing_structure_solution
;
 coordinates obtained from CCDC (Allan, Acta Cryst B., 2002 and Bruno et al. 
 Acta Cryst. B, 2002) from the structure by 
 Churchill, et al. (Inorg Chem, 1977).
;
_diffrn_ambient_pressure 100
_diffrn_ambient_temperature 293(2)
_diffrn_detector_type 'point detector'
_diffrn_measured_fraction_theta_full 0.806
_diffrn_measured_fraction_theta_max 0.806
_diffrn_measurement_device_type 'Oxford Diffraction Xcalibur 1'
_diffrn_measurement_method 'constant precision omega scans at phi=0'
_diffrn_radiation_monochromator graphite
_diffrn_radiation_probe x-ray
_diffrn_radiation_source 'fine-focus sealed tube'
_diffrn_radiation_type MoK\a
_diffrn_radiation_wavelength 0.71073
_diffrn_reflns_av_R_equivalents 0.0470
_diffrn_reflns_av_sigmaI/netI 0.0543
_diffrn_reflns_limit_h_max 8
_diffrn_reflns_limit_h_min -8
_diffrn_reflns_limit_k_max 0
_diffrn_reflns_limit_k_min -15
_diffrn_reflns_limit_l_max 15
_diffrn_reflns_limit_l_min -15
_diffrn_reflns_number 3341
_diffrn_reflns_theta_full 22.54
_diffrn_reflns_theta_max 22.54
_diffrn_reflns_theta_min 2.70
_diffrn_standards_decay_% 0
_diffrn_standards_interval_count 200
_diffrn_standards_number 3
_exptl_absorpt_coefficient_mu 2.680
_exptl_absorpt_correction_T_max 0.926
_exptl_absorpt_correction_T_min 0.704
_exptl_absorpt_correction_type gaussian
_exptl_absorpt_process_details
;
 ABSORB 5.3 (Angel RJ (2004) J. Appl Cryst)
;
_exptl_crystal_colour yellow
_exptl_crystal_density_diffrn 2.486
_exptl_crystal_density_method 'not measured'
_exptl_crystal_description plate
_exptl_crystal_F_000 1200
_exptl_crystal_size_max 0.22
_exptl_crystal_size_mid 0.19
_exptl_crystal_size_min 0.030
_refine_diff_density_max 1.237
_refine_diff_density_min -0.828
_refine_diff_density_rms 0.153
_refine_ls_extinction_method none
_refine_ls_goodness_of_fit_ref 1.137
_refine_ls_hydrogen_treatment none
_refine_ls_matrix_type full
_refine_ls_number_parameters 244
_refine_ls_number_reflns 1810
_refine_ls_number_restraints 0
_refine_ls_restrained_S_all 1.137
_refine_ls_R_factor_all 0.0349
_refine_ls_R_factor_gt 0.0346
_refine_ls_shift/su_max 0.000
_refine_ls_shift/su_mean 0.000
_refine_ls_structure_factor_coef Fsqd
_refine_ls_weighting_details 'calc w=1/[\s^2^(Fo^2^)+(0.0587P)^2^+1.2057P] where P=(Fo^2^+2Fc^2^)/3'
_refine_ls_weighting_scheme calc
_refine_ls_wR_factor_gt 0.0969
_refine_ls_wR_factor_ref 0.0972
_reflns_number_gt 1802
_reflns_number_total 1810
_reflns_threshold_expression >2sigma(I)
_cod_data_source_file ic049617ysi20040322_044432_2.cif
_cod_data_source_block air
_cod_depositor_comments
;
The following automatic conversions were performed:
'_exptl_absorpt_correction_type' value 'Gaussian' changed to 'gaussian'
according to '/home/saulius/struct/CIF-dictionaries/cif_core.dic'
dictionary named 'cif_core.dic' version 2.4.1 from 2010-06-29.

Automatic conversion script
Id: cif_fix_enum 1527 2010-12-29 10:47:43Z saulius 
;
_cod_original_cell_volume 1708.4(6)
_cod_original_sg_symbol_H-M 'P 21/n'
_cod_database_code 4311835

loop_
_symmetry_equiv_pos_as_xyz
'x, y, z'
'-x+1/2, y+1/2, -z+1/2'
'-x, -y, -z'
'x-1/2, -y-1/2, z-1/2'

loop_
_atom_site_label
_atom_site_type_symbol
_atom_site_fract_x
_atom_site_fract_y
_atom_site_fract_z
_atom_site_U_iso_or_equiv
_atom_site_adp_type
_atom_site_occupancy
_atom_site_symmetry_multiplicity
_atom_site_calc_flag
_atom_site_refinement_flags
_atom_site_disorder_assembly
_atom_site_disorder_group
Ru1 Ru 0.44220(6) -0.02321(4) 0.22304(4) 0.0300(2) Uani 1 1 d . . .
Ru2 Ru 0.44191(7) 0.16851(4) 0.20707(4) 0.0321(2) Uani 1 1 d . . .
Ru3 Ru 0.69444(7) 0.08060(4) 0.33812(4) 0.0285(2) Uani 1 1 d . . .
C11 C 0.5810(10) -0.0302(5) 0.1297(5) 0.0380(18) Uani 1 1 d . . .
C12 C 0.3042(9) -0.0134(6) 0.3161(6) 0.0400(19) Uani 1 1 d . . .
C13 C 0.5202(10) -0.1386(6) 0.2691(6) 0.045(2) Uani 1 1 d . . .
C14 C 0.2462(11) -0.0490(6) 0.1300(6) 0.046(2) Uani 1 1 d . . .
C21 C 0.5871(10) 0.1605(5) 0.1160(6) 0.0416(19) Uani 1 1 d . . .
C22 C 0.2989(10) 0.1763(6) 0.2977(6) 0.048(2) Uani 1 1 d . . .
C23 C 0.2499(10) 0.1831(6) 0.1083(6) 0.047(2) Uani 1 1 d . . .
C24 C 0.5181(10) 0.2878(7) 0.2386(6) 0.048(2) Uani 1 1 d . . .
C31 C 0.8346(10) 0.0715(5) 0.2460(6) 0.0365(18) Uani 1 1 d . . .
C32 C 0.5522(9) 0.0960(5) 0.4279(5) 0.0352(18) Uani 1 1 d . . .
C33 C 0.8200(9) 0.1821(6) 0.3909(5) 0.0376(18) Uani 1 1 d . . .
C34 C 0.8085(9) -0.0187(5) 0.4048(5) 0.0367(17) Uani 1 1 d . . .
O11 O 0.6575(8) -0.0420(5) 0.0730(4) 0.0567(15) Uani 1 1 d . . .
O12 O 0.2164(8) -0.0159(5) 0.3691(4) 0.0592(17) Uani 1 1 d . . .
O13 O 0.5661(8) -0.2071(5) 0.2989(5) 0.0686(18) Uani 1 1 d . . .
O14 O 0.1313(9) -0.0656(5) 0.0775(5) 0.079(2) Uani 1 1 d . . .
O21 O 0.6659(8) 0.1634(4) 0.0593(4) 0.0585(17) Uani 1 1 d . . .
O22 O 0.2087(9) 0.1871(6) 0.3475(5) 0.073(2) Uani 1 1 d . . .
O23 O 0.1382(8) 0.1910(6) 0.0508(4) 0.076(2) Uani 1 1 d . . .
O24 O 0.5640(8) 0.3593(5) 0.2580(5) 0.072(2) Uani 1 1 d . . .
O31 O 0.9309(8) 0.0675(4) 0.1977(4) 0.0532(17) Uani 1 1 d . . .
O32 O 0.4828(7) 0.1068(4) 0.4886(4) 0.0543(15) Uani 1 1 d . . .
O33 O 0.8943(8) 0.2427(5) 0.4222(5) 0.0642(17) Uani 1 1 d . . .
O34 O 0.8753(8) -0.0783(4) 0.4440(5) 0.0595(17) Uani 1 1 d . . .

loop_
_atom_site_aniso_label
_atom_site_aniso_U_11
_atom_site_aniso_U_22
_atom_site_aniso_U_33
_atom_site_aniso_U_23
_atom_site_aniso_U_13
_atom_site_aniso_U_12
Ru1 0.0251(4) 0.0286(4) 0.0364(4) -0.0026(2) 0.0060(3) -0.0036(2)
Ru2 0.0266(4) 0.0290(4) 0.0408(4) 0.0041(2) 0.0065(3) 0.0039(2)
Ru3 0.0213(4) 0.0292(4) 0.0346(4) 0.0001(2) 0.0037(3) -0.0017(2)
C11 0.037(4) 0.042(5) 0.038(4) -0.009(3) 0.015(4) -0.005(4)
C12 0.022(4) 0.049(5) 0.050(5) -0.001(4) 0.009(4) -0.006(3)
C13 0.041(4) 0.045(6) 0.054(5) -0.003(4) 0.018(4) -0.007(4)
C14 0.041(5) 0.049(5) 0.046(5) -0.012(4) 0.007(4) -0.002(4)
C21 0.040(5) 0.037(5) 0.047(5) 0.013(4) 0.009(4) 0.006(4)
C22 0.039(5) 0.050(5) 0.054(5) 0.014(4) 0.007(4) 0.012(4)
C23 0.038(5) 0.050(5) 0.054(5) 0.006(4) 0.007(4) 0.003(4)
C24 0.041(5) 0.046(6) 0.060(5) 0.009(4) 0.017(4) 0.014(4)
C31 0.027(4) 0.038(5) 0.043(4) 0.001(3) 0.001(4) 0.001(3)
C32 0.024(4) 0.044(5) 0.039(4) 0.011(3) 0.009(4) -0.004(3)
C33 0.027(4) 0.044(5) 0.045(4) -0.003(4) 0.014(3) -0.002(4)
C34 0.029(4) 0.040(5) 0.043(4) 0.007(4) 0.011(3) 0.005(4)
O11 0.060(4) 0.056(4) 0.058(4) -0.007(3) 0.018(3) -0.004(3)
O12 0.045(4) 0.072(5) 0.063(4) -0.003(3) 0.016(3) -0.010(3)
O13 0.072(5) 0.041(4) 0.093(5) 0.011(4) 0.014(4) 0.005(3)
O14 0.048(4) 0.112(7) 0.070(4) -0.028(4) -0.007(4) -0.014(4)
O21 0.053(4) 0.068(5) 0.058(4) 0.014(3) 0.021(3) 0.013(3)
O22 0.054(4) 0.096(6) 0.075(4) 0.023(4) 0.031(4) 0.031(4)
O23 0.042(4) 0.107(6) 0.071(4) 0.019(4) -0.010(3) 0.009(4)
O24 0.084(5) 0.039(4) 0.097(5) -0.012(4) 0.027(4) -0.009(4)
O31 0.038(4) 0.063(5) 0.058(4) -0.002(3) 0.009(3) 0.004(3)
O32 0.050(4) 0.064(4) 0.053(4) 0.005(3) 0.019(3) -0.002(3)
O33 0.055(4) 0.056(4) 0.084(4) -0.026(4) 0.021(3) -0.024(4)
O34 0.053(4) 0.055(4) 0.071(4) 0.018(3) 0.012(3) 0.018(3)

loop_
_atom_type_symbol
_atom_type_description
_atom_type_scat_dispersion_real
_atom_type_scat_dispersion_imag
_atom_type_scat_source
C C 0.0033 0.0016 'International Tables Vol C Tables 4.2.6.8 and 6.1.1.4'
O O 0.0106 0.0060 'International Tables Vol C Tables 4.2.6.8 and 6.1.1.4'
Ru Ru -1.2594 0.8363 'International Tables Vol C Tables 4.2.6.8 and 6.1.1.4'

loop_
_geom_angle_atom_site_label_1
_geom_angle_atom_site_label_2
_geom_angle_atom_site_label_3
_geom_angle
_geom_angle_site_symmetry_1
_geom_angle_site_symmetry_3
_geom_angle_publ_flag
C13 Ru1 C12 91.0(3) . . ?
C13 Ru1 C11 90.1(3) . . ?
C12 Ru1 C11 178.7(3) . . ?
C13 Ru1 C14 104.3(4) . . ?
C12 Ru1 C14 90.1(3) . . ?
C11 Ru1 C14 90.2(3) . . ?
C13 Ru1 Ru3 97.1(3) . . ?
C12 Ru1 Ru3 89.4(2) . . ?
C11 Ru1 Ru3 89.8(2) . . ?
C14 Ru1 Ru3 158.7(3) . . ?
C13 Ru1 Ru2 156.9(3) . . ?
C12 Ru1 Ru2 89.4(2) . . ?
C11 Ru1 Ru2 89.3(2) . . ?
C14 Ru1 Ru2 98.8(3) . . ?
Ru3 Ru1 Ru2 59.89(2) . . ?
C24 Ru2 C22 89.3(4) . . ?
C24 Ru2 C23 104.9(4) . . ?
C22 Ru2 C23 90.1(3) . . ?
C24 Ru2 C21 90.7(3) . . ?
C22 Ru2 C21 179.7(3) . . ?
C23 Ru2 C21 90.2(3) . . ?
C24 Ru2 Ru3 95.9(2) . . ?
C22 Ru2 Ru3 90.9(2) . . ?
C23 Ru2 Ru3 159.2(3) . . ?
C21 Ru2 Ru3 88.8(2) . . ?
C24 Ru2 Ru1 155.8(2) . . ?
C22 Ru2 Ru1 89.8(3) . . ?
C23 Ru2 Ru1 99.3(3) . . ?
C21 Ru2 Ru1 90.2(2) . . ?
Ru3 Ru2 Ru1 59.94(2) . . ?
C33 Ru3 C34 103.5(3) . . ?
C33 Ru3 C32 88.5(3) . . ?
C34 Ru3 C32 92.3(3) . . ?
C33 Ru3 C31 89.9(3) . . ?
C34 Ru3 C31 90.5(3) . . ?
C32 Ru3 C31 177.0(3) . . ?
C33 Ru3 Ru2 100.0(2) . . ?
C34 Ru3 Ru2 156.5(2) . . ?
C32 Ru3 Ru2 87.4(2) . . ?
C31 Ru3 Ru2 90.4(2) . . ?
C33 Ru3 Ru1 160.2(2) . . ?
C34 Ru3 Ru1 96.3(2) . . ?
C32 Ru3 Ru1 90.6(2) . . ?
C31 Ru3 Ru1 90.1(2) . . ?
Ru2 Ru3 Ru1 60.17(3) . . ?
O11 C11 Ru1 173.8(7) . . ?
O12 C12 Ru1 173.3(7) . . ?
O13 C13 Ru1 178.2(8) . . ?
O14 C14 Ru1 178.2(9) . . ?
O21 C21 Ru2 173.5(7) . . ?
O22 C22 Ru2 174.3(7) . . ?
O23 C23 Ru2 179.5(9) . . ?
O24 C24 Ru2 179.7(8) . . ?
O31 C31 Ru3 173.5(7) . . ?
O32 C32 Ru3 172.5(6) . . ?
O33 C33 Ru3 179.8(7) . . ?
O34 C34 Ru3 179.4(8) . . ?

loop_
_geom_bond_atom_site_label_1
_geom_bond_atom_site_label_2
_geom_bond_distance
_geom_bond_site_symmetry_2
_geom_bond_publ_flag
Ru1 C13 1.897(10) . ?
Ru1 C12 1.910(8) . ?
Ru1 C11 1.916(7) . ?
Ru1 C14 1.923(9) . ?
Ru1 Ru3 2.8388(10) . ?
Ru1 Ru2 2.8455(10) . ?
Ru2 C24 1.897(10) . ?
Ru2 C22 1.910(9) . ?
Ru2 C23 1.922(9) . ?
Ru2 C21 1.927(9) . ?
Ru2 Ru3 2.8374(11) . ?
Ru3 C33 1.895(8) . ?
Ru3 C34 1.902(8) . ?
Ru3 C32 1.906(8) . ?
Ru3 C31 1.912(9) . ?
C11 O11 1.132(9) . ?
C12 O12 1.141(9) . ?
C13 O13 1.137(11) . ?
C14 O14 1.115(10) . ?
C21 O21 1.132(9) . ?
C22 O22 1.129(10) . ?
C23 O23 1.117(10) . ?
C24 O24 1.140(11) . ?
C31 O31 1.141(10) . ?
C32 O32 1.140(9) . ?
C33 O33 1.126(10) . ?
C34 O34 1.131(9) . ?
